data_7704836
loop_
_publ_author_name
'de Souza, Isabela Cristina Aguiar'
'Santana, Savyo de Souza'
'G\'omez, Javier G'
'Guedes, Guilherme P.'
'Madureira, Jo\~ao'
'Quintal, Susana Maria de Ornelas'
'Lanznaster, Mauricio'

_publ_section_title
;
 Investigation of cobalt(III)-phenylalanine complexes for
 hypoxia-activated drug delivery.
;
_journal_issue 45
_journal_name_full 'Dalton transactions (Cambridge, England : 2003)'
_journal_page_first 16425
_journal_page_last 16439
_journal_paper_doi 10.1039/d0dt01389g
_journal_volume 49
_journal_year 2020
_chemical_absolute_configuration unk
_chemical_formula_moiety 'C29 H26 Co N5 O2, 2(Cl O4), C2 H3 N'
_chemical_formula_sum 'C31 H29 Cl2 Co N6 O10'
_chemical_formula_weight 775.43
_space_group_crystal_system monoclinic
_space_group_IT_number 4
_space_group_name_Hall 'P 2yb'
_space_group_name_H-M_alt 'P 1 21 1'
_atom_sites_solution_hydrogens geom
_audit_creation_date 2019-09-10
_audit_creation_method
;
Olex2 1.2
(compiled 2018.05.29 svn.r3508 for OlexSys, GUI svn.r5506)
;
_audit_update_record
;
2020-03-18 deposited with the CCDC.	2020-07-14 downloaded from the CCDC.
;
_cell_angle_alpha 90
_cell_angle_beta 113.235(2)
_cell_angle_gamma 90
_cell_formula_units_Z 2
_cell_length_a 12.5559(6)
_cell_length_b 9.9926(4)
_cell_length_c 14.5754(7)
_cell_measurement_reflns_used 9882
_cell_measurement_temperature 298(2)
_cell_measurement_theta_max 27.89
_cell_measurement_theta_min 2.70
_cell_volume 1680.40(13)
_computing_cell_refinement 'APEX3 v2017.3-0 (Bruker AXS)'
_computing_data_collection 'Bruker Instrument Service vV6.2.6'
_computing_data_reduction 'SAINT V8.38A (Bruker AXS Inc., 2017)'
_computing_molecular_graphics 'Olex2 (Dolomanov et al., 2009)'
_computing_publication_material 'Olex2 (Dolomanov et al., 2009)'
_computing_structure_refinement 'ShelXL (Sheldrick, 2015)'
_computing_structure_solution 'XT, VERSION 2014/5'
_diffrn_ambient_temperature 298
_diffrn_measured_fraction_theta_full 0.995
_diffrn_measured_fraction_theta_max 0.995
_diffrn_measurement_device_type 'Bruker APEX-II CCD'
_diffrn_measurement_method '\f and \w scans'
_diffrn_radiation_probe x-ray
_diffrn_radiation_type MoK\a
_diffrn_radiation_wavelength 0.71073
_diffrn_reflns_av_R_equivalents 0.0396
_diffrn_reflns_av_unetI/netI 0.0238
_diffrn_reflns_Laue_measured_fraction_full 0.995
_diffrn_reflns_Laue_measured_fraction_max 0.995
_diffrn_reflns_limit_h_max 14
_diffrn_reflns_limit_h_min -14
_diffrn_reflns_limit_k_max 11
_diffrn_reflns_limit_k_min -11
_diffrn_reflns_limit_l_max 17
_diffrn_reflns_limit_l_min -17
_diffrn_reflns_number 61651
_diffrn_reflns_point_group_measured_fraction_full 0.995
_diffrn_reflns_point_group_measured_fraction_max 0.995
_diffrn_reflns_theta_full 25.025
_diffrn_reflns_theta_max 25.025
_diffrn_reflns_theta_min 2.697
_diffrn_standards_number 0
_exptl_absorpt_coefficient_mu 0.736
_exptl_absorpt_correction_T_max 0.7457
_exptl_absorpt_correction_T_min 0.6553
_exptl_absorpt_correction_type multi-scan
_exptl_absorpt_process_details
;
SADABS-2016/2 (Bruker,2016/2) was used for absorption correction.
wR2(int) was 0.0913 before and 0.0679 after correction.
The Ratio of minimum to maximum transmission is 0.8788.
The \l/2 correction factor is Not present.
;
_exptl_crystal_colour orange
_exptl_crystal_colour_primary orange
_exptl_crystal_density_diffrn 1.533
_exptl_crystal_description block
_exptl_crystal_F_000 796
_exptl_crystal_size_max 0.429
_exptl_crystal_size_mid 0.364
_exptl_crystal_size_min 0.194
_refine_diff_density_max 0.528
_refine_diff_density_min -0.338
_refine_diff_density_rms 0.055
_refine_ls_abs_structure_details
;
 Flack x determined using 2369 quotients [(I+)-(I-)]/[(I+)+(I-)]
 (Parsons, Flack and Wagner, Acta Cryst. B69 (2013) 249-259).
;
_refine_ls_abs_structure_Flack -0.003(5)
_refine_ls_extinction_method none
_refine_ls_goodness_of_fit_ref 1.085
_refine_ls_hydrogen_treatment constr
_refine_ls_matrix_type full
_refine_ls_number_parameters 452
_refine_ls_number_reflns 5893
_refine_ls_number_restraints 1
_refine_ls_restrained_S_all 1.085
_refine_ls_R_factor_all 0.0486
_refine_ls_R_factor_gt 0.0401
_refine_ls_shift/su_max 0.000
_refine_ls_shift/su_mean 0.000
_refine_ls_structure_factor_coef Fsqd
_refine_ls_weighting_details 'w=1/[\s^2^(Fo^2^)+(0.0487P)^2^+1.4576P] where P=(Fo^2^+2Fc^2^)/3'
_refine_ls_weighting_scheme calc
_refine_ls_wR_factor_gt 0.0982
_refine_ls_wR_factor_ref 0.1079
_reflns_Friedel_coverage 0.883
_reflns_Friedel_fraction_full 0.996
_reflns_Friedel_fraction_max 0.996
_reflns_number_gt 5337
_reflns_number_total 5921
_reflns_threshold_expression 'I > 2\s(I)'
_cod_data_source_file d0dt01389g2.cif
_cod_data_source_block mo_276_0m
_cod_depositor_comments 'Adding full bibliography for 7704835--7704838.cif.'
_cod_original_sg_symbol_H-M 'P 21'
_cod_database_code 7704836
_shelx_shelxl_version_number 2014/7
_shelx_space_group_comment
;
The symmetry employed for this shelxl refinement is uniquely defined
by the following loop, which should always be used as a source of
symmetry information in preference to the above space-group names.
They are only intended as comments.
;
_shelx_estimated_absorpt_t_max 0.870
_shelx_estimated_absorpt_t_min 0.743
_olex2_refinement_description
;
1. Fixed Uiso
 At 1.2 times of:
  All C(H) groups, All C(H,H) groups, All N(H,H) groups
 At 1.5 times of:
  All C(H,H,H) groups
2.a Ternary CH refined with riding coordinates:
 C22(H22)
2.b Secondary CH2 refined with riding coordinates:
 N5(H5A,H5B), C23(H23A,H23B)
2.c Aromatic/amide H refined with riding coordinates:
 C11(H11), C8(H8), C20(H20), C9(H9), C10(H10), C2(H2), C1(H1), C7(H7),
 C17(H17), C4(H4), C3(H3), C27(H27), C29(H29), C19(H19), C14(H14), C18(H18),
 C12(H12), C25(H25), C28(H28), C26(H26), C13(H13)
2.d Idealised Me refined as rotating group:
 C31(H31A,H31B,H31C)
;
_olex2_submission_special_instructions 'No special instructions were received'

loop_
_space_group_symop_operation_xyz
'x, y, z'
'-x, y+1/2, -z'

loop_
_atom_site_label
_atom_site_type_symbol
_atom_site_fract_x
_atom_site_fract_y
_atom_site_fract_z
_atom_site_U_iso_or_equiv
_atom_site_adp_type
_atom_site_occupancy
_atom_site_site_symmetry_order
_atom_site_calc_flag
_atom_site_refinement_flags_posn
_atom_site_refinement_flags_adp
_atom_site_refinement_flags_occupancy
_atom_site_disorder_assembly
_atom_site_disorder_group
Co1 Co 0.06402(4) 0.43700(6) 0.33960(4) 0.03121(17) Uani 1 1 d . . . . .
Cl2 Cl 0.78027(10) 0.4436(2) 0.58565(9) 0.0501(3) Uani 1 1 d . . . . .
Cl1 Cl 0.32158(12) 0.4399(3) 0.08140(11) 0.0629(4) Uani 1 1 d . . . . .
O1 O 0.0707(4) 0.5709(4) 0.4327(3) 0.0386(9) Uani 1 1 d . . . . .
N3 N 0.0665(4) 0.2949(5) 0.2512(4) 0.0352(11) Uani 1 1 d . . . . .
O2 O 0.0793(3) 0.6069(4) 0.5853(3) 0.0496(9) Uani 1 1 d . . . . .
N4 N 0.2293(3) 0.4349(6) 0.3796(3) 0.0359(8) Uani 1 1 d . . . . .
N5 N 0.0834(4) 0.3115(4) 0.4469(3) 0.0320(10) Uani 1 1 d . . . . .
H5A H 0.0317 0.2458 0.4241 0.038 Uiso 1 1 calc R . . . .
H5B H 0.1539 0.2754 0.4681 0.038 Uiso 1 1 calc R . . . .
C21 C 0.0739(4) 0.5308(6) 0.5182(4) 0.0359(12) Uani 1 1 d . . . . .
C11 C -0.0255(5) 0.2266(6) 0.1886(5) 0.0480(15) Uani 1 1 d . . . . .
H11 H -0.0991 0.2464 0.1859 0.058 Uiso 1 1 calc R . . . .
N1 N -0.1041(3) 0.4504(6) 0.2875(3) 0.0409(10) Uani 1 1 d . . . . .
O3 O 0.2065(4) 0.4292(8) 0.0766(4) 0.0840(14) Uani 1 1 d . . . . .
C8 C -0.0007(7) 0.7622(7) 0.0915(5) 0.0640(19) Uani 1 1 d . . . . .
H8 H -0.0170 0.8256 0.0411 0.077 Uiso 1 1 calc R . . . .
O5 O 0.3772(8) 0.3156(9) 0.1079(9) 0.149(4) Uani 1 1 d . . . . .
C20 C 0.3060(5) 0.5158(6) 0.4451(4) 0.0472(13) Uani 1 1 d . . . . .
H20 H 0.2804 0.5783 0.4791 0.057 Uiso 1 1 calc R . . . .
C9 C 0.1104(7) 0.7209(7) 0.1428(5) 0.0640(19) Uani 1 1 d . . . . .
H9 H 0.1707 0.7564 0.1286 0.077 Uiso 1 1 calc R . . . .
C10 C 0.1318(6) 0.6247(6) 0.2164(5) 0.0534(16) Uani 1 1 d . . . . .
H10 H 0.2074 0.5955 0.2513 0.064 Uiso 1 1 calc R . . . .
C2 C -0.2952(5) 0.4085(8) 0.2771(5) 0.063(2) Uani 1 1 d . . . . .
H2 H -0.3445 0.3584 0.2974 0.075 Uiso 1 1 calc R . . . .
C1 C -0.1776(5) 0.3847(6) 0.3163(5) 0.0505(14) Uani 1 1 d . . . . .
H1 H -0.1482 0.3195 0.3654 0.061 Uiso 1 1 calc R . . . .
O7 O 0.8924(4) 0.4361(14) 0.6576(4) 0.140(3) Uani 1 1 d . . . . .
C15 C 0.1740(5) 0.2619(5) 0.2575(4) 0.0411(13) Uani 1 1 d . . . . .
N2 N 0.0476(5) 0.5732(5) 0.2386(4) 0.0386(11) Uani 1 1 d . . . . .
C5 C -0.1469(5) 0.5493(5) 0.2169(4) 0.0444(13) Uani 1 1 d . . . . .
C16 C 0.2667(5) 0.3419(6) 0.3305(4) 0.0445(12) Uani 1 1 d . . . . .
C22 C 0.0680(5) 0.3799(6) 0.5313(4) 0.0343(12) Uani 1 1 d . . . . .
H22 H -0.0110 0.3601 0.5248 0.041 Uiso 1 1 calc R . . . .
C7 C -0.0879(7) 0.7113(7) 0.1137(5) 0.0616(17) Uani 1 1 d . . . . .
H7 H -0.1637 0.7405 0.0796 0.074 Uiso 1 1 calc R . . . .
C17 C 0.3839(6) 0.3313(8) 0.3494(5) 0.0635(18) Uani 1 1 d . . . . .
H17 H 0.4099 0.2670 0.3169 0.076 Uiso 1 1 calc R . . . .
C24 C 0.2762(5) 0.3634(6) 0.6643(4) 0.0467(13) Uani 1 1 d . . . . .
C4 C -0.2642(5) 0.5787(7) 0.1776(5) 0.0582(17) Uani 1 1 d . . . . .
H4 H -0.2928 0.6468 0.1308 0.070 Uiso 1 1 calc R . . . .
C6 C -0.0625(5) 0.6146(6) 0.1882(4) 0.0451(14) Uani 1 1 d . . . . .
C3 C -0.3377(6) 0.5084(8) 0.2072(5) 0.0667(19) Uani 1 1 d . . . . .
H3 H -0.4165 0.5278 0.1802 0.080 Uiso 1 1 calc R . . . .
O6 O 0.3173(7) 0.4808(9) -0.0113(6) 0.136(3) Uani 1 1 d . . . . .
C27 C 0.5109(6) 0.4238(13) 0.7177(6) 0.086(2) Uani 1 1 d . . . . .
H27 H 0.5884 0.4452 0.7344 0.103 Uiso 1 1 calc R . . . .
C29 C 0.3494(5) 0.2766(7) 0.6430(5) 0.0589(16) Uani 1 1 d . . . . .
H29 H 0.3199 0.1964 0.6105 0.071 Uiso 1 1 calc R . . . .
C19 C 0.4218(5) 0.5095(8) 0.4639(5) 0.0632(18) Uani 1 1 d . . . . .
H19 H 0.4735 0.5684 0.5091 0.076 Uiso 1 1 calc R . . . .
C14 C 0.1898(6) 0.1651(6) 0.1970(5) 0.0542(15) Uani 1 1 d . . . . .
H14 H 0.2638 0.1456 0.2007 0.065 Uiso 1 1 calc R . . . .
C18 C 0.4605(5) 0.4172(12) 0.4166(5) 0.076(2) Uani 1 1 d . . . . .
H18 H 0.5391 0.4120 0.4297 0.092 Uiso 1 1 calc R . . . .
C23 C 0.1492(5) 0.3304(6) 0.6348(4) 0.0434(12) Uani 1 1 d . . . . .
H23A H 0.1241 0.3690 0.6841 0.052 Uiso 1 1 calc R . . . .
H23B H 0.1413 0.2341 0.6371 0.052 Uiso 1 1 calc R . . . .
N6 N 0.2451(8) 0.8979(9) 0.0136(6) 0.110(3) Uani 1 1 d . . . . .
C12 C -0.0123(7) 0.1268(7) 0.1279(5) 0.0622(19) Uani 1 1 d . . . . .
H12 H -0.0768 0.0800 0.0850 0.075 Uiso 1 1 calc R . . . .
C25 C 0.3232(6) 0.4803(7) 0.7149(5) 0.0645(18) Uani 1 1 d . . . . .
H25 H 0.2767 0.5399 0.7314 0.077 Uiso 1 1 calc R . . . .
C30 C 0.3310(9) 0.8544(10) 0.0205(7) 0.088(3) Uani 1 1 d . . . . .
O8 O 0.7113(7) 0.3989(16) 0.6314(7) 0.197(6) Uani 1 1 d . . . . .
C28 C 0.4666(7) 0.3067(10) 0.6692(6) 0.078(2) Uani 1 1 d . . . . .
H28 H 0.5141 0.2473 0.6538 0.093 Uiso 1 1 calc R . . . .
C26 C 0.4413(6) 0.5091(9) 0.7415(6) 0.081(2) Uani 1 1 d . . . . .
H26 H 0.4722 0.5877 0.7758 0.098 Uiso 1 1 calc R . . . .
C13 C 0.0949(7) 0.0968(7) 0.1308(5) 0.0590(17) Uani 1 1 d . . . . .
H13 H 0.1041 0.0316 0.0890 0.071 Uiso 1 1 calc R . . . .
C31 C 0.4405(9) 0.8012(12) 0.0294(9) 0.111(3) Uani 1 1 d . . . . .
H31A H 0.4294 0.7428 -0.0259 0.166 Uiso 1 1 calc GR . . . .
H31B H 0.4744 0.7519 0.0907 0.166 Uiso 1 1 calc GR . . . .
H31C H 0.4911 0.8732 0.0295 0.166 Uiso 1 1 calc GR . . . .
O4 O 0.3789(7) 0.5422(9) 0.1507(6) 0.129(3) Uani 1 1 d . . . . .
O9 O 0.7566(8) 0.3535(10) 0.5059(5) 0.135(3) Uani 1 1 d . . . . .
O10 O 0.7459(14) 0.5601(8) 0.5545(8) 0.273(10) Uani 1 1 d . . . . .

loop_
_atom_site_aniso_label
_atom_site_aniso_U_11
_atom_site_aniso_U_22
_atom_site_aniso_U_33
_atom_site_aniso_U_23
_atom_site_aniso_U_13
_atom_site_aniso_U_12
Co1 0.0274(3) 0.0268(3) 0.0361(3) 0.0014(3) 0.0089(2) 0.0023(3)
Cl2 0.0400(6) 0.0623(8) 0.0498(6) -0.0071(9) 0.0195(5) -0.0037(9)
Cl1 0.0503(7) 0.0715(9) 0.0675(8) -0.0003(11) 0.0238(6) -0.0067(11)
O1 0.042(2) 0.0262(19) 0.043(2) 0.0036(16) 0.0122(18) 0.0040(16)
N3 0.035(2) 0.032(2) 0.036(2) 0.0011(18) 0.011(2) 0.0001(19)
O2 0.048(2) 0.050(2) 0.049(2) -0.0078(19) 0.0159(18) 0.0115(18)
N4 0.0325(17) 0.0366(18) 0.0393(18) 0.007(3) 0.0149(15) 0.003(3)
N5 0.028(2) 0.024(2) 0.040(2) 0.0028(18) 0.011(2) -0.0011(17)
C21 0.025(3) 0.036(3) 0.046(3) -0.003(2) 0.013(2) 0.006(2)
C11 0.042(3) 0.043(3) 0.051(3) -0.007(3) 0.009(3) -0.002(3)
N1 0.0317(18) 0.045(3) 0.039(2) -0.003(2) 0.0065(16) 0.006(2)
O3 0.055(2) 0.095(4) 0.100(3) -0.010(4) 0.029(2) -0.020(4)
C8 0.089(5) 0.047(4) 0.046(4) 0.009(3) 0.017(4) -0.003(4)
O5 0.129(7) 0.110(6) 0.238(11) 0.058(7) 0.105(8) 0.055(5)
C20 0.041(3) 0.055(3) 0.045(3) -0.004(3) 0.016(2) -0.013(2)
C9 0.087(5) 0.049(4) 0.061(4) 0.010(3) 0.034(4) -0.003(4)
C10 0.056(4) 0.045(3) 0.058(4) 0.010(3) 0.020(3) 0.004(3)
C2 0.035(3) 0.087(6) 0.067(4) -0.011(4) 0.020(3) -0.005(3)
C1 0.035(3) 0.058(3) 0.053(3) 0.007(3) 0.012(2) 0.001(2)
O7 0.054(3) 0.260(9) 0.087(4) -0.033(7) 0.008(3) 0.009(7)
C15 0.046(3) 0.035(3) 0.046(3) 0.008(2) 0.021(3) 0.011(2)
N2 0.046(3) 0.029(2) 0.035(2) -0.0001(19) 0.011(2) 0.008(2)
C5 0.046(3) 0.038(3) 0.038(3) -0.009(2) 0.005(2) 0.010(2)
C16 0.037(3) 0.048(3) 0.051(3) 0.014(3) 0.020(2) 0.008(2)
C22 0.027(3) 0.037(3) 0.039(3) 0.005(2) 0.013(2) -0.0003(19)
C7 0.072(4) 0.051(4) 0.045(3) 0.011(3) 0.004(3) 0.017(3)
C17 0.046(3) 0.084(5) 0.067(4) -0.001(4) 0.029(3) 0.008(3)
C24 0.046(3) 0.050(3) 0.035(3) 0.010(2) 0.006(2) 0.001(3)
C4 0.042(3) 0.063(4) 0.053(4) -0.003(3) 0.000(3) 0.016(3)
C6 0.057(4) 0.034(3) 0.035(3) -0.004(2) 0.008(3) 0.007(3)
C3 0.039(3) 0.083(5) 0.065(4) -0.017(4) 0.006(3) 0.013(3)
O6 0.146(6) 0.179(10) 0.112(5) 0.036(5) 0.081(5) 0.009(6)
C27 0.044(3) 0.117(7) 0.079(5) 0.007(6) 0.007(3) -0.009(5)
C29 0.052(4) 0.067(4) 0.052(3) 0.004(3) 0.014(3) 0.006(3)
C19 0.043(3) 0.092(5) 0.049(4) -0.001(3) 0.012(3) -0.023(3)
C14 0.064(4) 0.044(3) 0.065(4) 0.007(3) 0.037(3) 0.014(3)
C18 0.037(3) 0.119(7) 0.072(4) 0.001(5) 0.020(3) -0.003(4)
C23 0.049(3) 0.041(3) 0.042(3) 0.007(2) 0.019(2) 0.001(2)
N6 0.108(6) 0.128(9) 0.112(6) 0.040(6) 0.062(5) 0.015(6)
C12 0.073(5) 0.047(4) 0.054(4) -0.010(3) 0.012(4) -0.007(3)
C25 0.054(4) 0.061(4) 0.066(4) -0.015(3) 0.010(3) -0.001(3)
C30 0.093(7) 0.105(7) 0.078(5) 0.023(5) 0.047(5) -0.002(5)
O8 0.104(5) 0.359(18) 0.147(7) 0.026(9) 0.070(5) -0.075(9)
C28 0.059(4) 0.104(7) 0.068(5) 0.003(4) 0.023(4) 0.017(4)
C26 0.054(4) 0.081(5) 0.085(5) -0.007(4) 0.001(4) -0.018(4)
C13 0.084(5) 0.043(3) 0.055(4) -0.005(3) 0.033(4) 0.006(3)
C31 0.099(7) 0.124(9) 0.122(8) 0.022(7) 0.058(6) -0.004(6)
O4 0.082(5) 0.137(7) 0.141(6) -0.048(5) 0.017(4) -0.055(5)
O9 0.141(6) 0.154(7) 0.079(4) -0.051(4) 0.012(4) 0.045(5)
O10 0.39(2) 0.064(5) 0.157(9) 0.015(5) -0.108(11) -0.021(8)

loop_
_atom_type_symbol
_atom_type_description
_atom_type_scat_dispersion_real
_atom_type_scat_dispersion_imag
_atom_type_scat_source
C C 0.0033 0.0016 'International Tables Vol C Tables 4.2.6.8 and 6.1.1.4'
H H 0.0000 0.0000 'International Tables Vol C Tables 4.2.6.8 and 6.1.1.4'
Cl Cl 0.1484 0.1585 'International Tables Vol C Tables 4.2.6.8 and 6.1.1.4'
Co Co 0.3494 0.9721 'International Tables Vol C Tables 4.2.6.8 and 6.1.1.4'
N N 0.0061 0.0033 'International Tables Vol C Tables 4.2.6.8 and 6.1.1.4'
O O 0.0106 0.0060 'International Tables Vol C Tables 4.2.6.8 and 6.1.1.4'

loop_
_geom_angle_atom_site_label_1
_geom_angle_atom_site_label_2
_geom_angle_atom_site_label_3
_geom_angle
_geom_angle_site_symmetry_1
_geom_angle_site_symmetry_3
_geom_angle_publ_flag
O1 Co1 N3 176.1(2) . . ?
O1 Co1 N4 93.1(2) . . ?
O1 Co1 N5 85.58(14) . . ?
O1 Co1 N1 88.04(19) . . ?
O1 Co1 N2 90.5(2) . . ?
N3 Co1 N5 91.9(2) . . ?
N3 Co1 N1 95.2(2) . . ?
N3 Co1 N2 91.97(15) . . ?
N4 Co1 N3 83.9(2) . . ?
N4 Co1 N5 88.36(19) . . ?
N4 Co1 N1 174.1(2) . . ?
N4 Co1 N2 90.9(2) . . ?
N5 Co1 N1 97.5(2) . . ?
N5 Co1 N2 176.0(2) . . ?
N1 Co1 N2 83.2(2) . . ?
O7 Cl2 O9 114.3(6) . . ?
O8 Cl2 O7 105.3(6) . . ?
O8 Cl2 O9 103.1(8) . . ?
O10 Cl2 O7 115.0(8) . . ?
O10 Cl2 O8 106.7(12) . . ?
O10 Cl2 O9 111.2(7) . . ?
O5 Cl1 O3 109.4(5) . . ?
O5 Cl1 O4 112.6(6) . . ?
O6 Cl1 O3 108.9(4) . . ?
O6 Cl1 O5 110.6(6) . . ?
O6 Cl1 O4 107.1(6) . . ?
O4 Cl1 O3 108.1(5) . . ?
C21 O1 Co1 116.7(4) . . ?
C11 N3 Co1 126.4(4) . . ?
C11 N3 C15 119.2(5) . . ?
C15 N3 Co1 114.3(4) . . ?
C20 N4 Co1 126.9(4) . . ?
C20 N4 C16 119.3(4) . . ?
C16 N4 Co1 113.7(4) . . ?
Co1 N5 H5A 109.5 . . ?
Co1 N5 H5B 109.5 . . ?
H5A N5 H5B 108.1 . . ?
C22 N5 Co1 110.7(3) . . ?
C22 N5 H5A 109.5 . . ?
C22 N5 H5B 109.5 . . ?
O1 C21 C22 116.2(5) . . ?
O2 C21 O1 123.4(5) . . ?
O2 C21 C22 120.4(5) . . ?
N3 C11 H11 119.6 . . ?
N3 C11 C12 120.8(6) . . ?
C12 C11 H11 119.6 . . ?
C1 N1 Co1 128.7(4) . . ?
C1 N1 C5 118.4(5) . . ?
C5 N1 Co1 112.7(4) . . ?
C9 C8 H8 119.9 . . ?
C7 C8 H8 119.9 . . ?
C7 C8 C9 120.3(6) . . ?
N4 C20 H20 119.1 . . ?
N4 C20 C19 121.8(6) . . ?
C19 C20 H20 119.1 . . ?
C8 C9 H9 120.7 . . ?
C8 C9 C10 118.6(7) . . ?
C10 C9 H9 120.7 . . ?
C9 C10 H10 119.0 . . ?
N2 C10 C9 121.9(7) . . ?
N2 C10 H10 119.0 . . ?
C1 C2 H2 120.9 . . ?
C3 C2 H2 120.9 . . ?
C3 C2 C1 118.1(6) . . ?
N1 C1 C2 123.3(6) . . ?
N1 C1 H1 118.4 . . ?
C2 C1 H1 118.4 . . ?
N3 C15 C16 113.6(5) . . ?
N3 C15 C14 121.3(6) . . ?
C14 C15 C16 125.1(5) . . ?
C10 N2 Co1 126.6(4) . . ?
C10 N2 C6 119.5(5) . . ?
C6 N2 Co1 113.9(4) . . ?
N1 C5 C4 120.1(6) . . ?
N1 C5 C6 115.3(5) . . ?
C4 C5 C6 124.6(6) . . ?
N4 C16 C15 114.4(4) . . ?
N4 C16 C17 120.3(6) . . ?
C17 C16 C15 125.3(6) . . ?
N5 C22 C21 108.9(5) . . ?
N5 C22 H22 106.5 . . ?
N5 C22 C23 114.5(4) . . ?
C21 C22 H22 106.5 . . ?
C21 C22 C23 113.3(5) . . ?
C23 C22 H22 106.5 . . ?
C8 C7 H7 120.4 . . ?
C8 C7 C6 119.2(7) . . ?
C6 C7 H7 120.4 . . ?
C16 C17 H17 120.6 . . ?
C18 C17 C16 118.9(7) . . ?
C18 C17 H17 120.6 . . ?
C29 C24 C23 121.2(6) . . ?
C25 C24 C29 117.8(6) . . ?
C25 C24 C23 121.0(6) . . ?
C5 C4 H4 119.9 . . ?
C3 C4 C5 120.3(6) . . ?
C3 C4 H4 119.9 . . ?
N2 C6 C5 114.5(5) . . ?
N2 C6 C7 120.5(6) . . ?
C7 C6 C5 124.9(6) . . ?
C2 C3 H3 120.1 . . ?
C4 C3 C2 119.8(6) . . ?
C4 C3 H3 120.1 . . ?
C28 C27 H27 120.1 . . ?
C26 C27 H27 120.1 . . ?
C26 C27 C28 119.8(7) . . ?
C24 C29 H29 119.2 . . ?
C24 C29 C28 121.6(7) . . ?
C28 C29 H29 119.2 . . ?
C20 C19 H19 120.1 . . ?
C18 C19 C20 119.7(6) . . ?
C18 C19 H19 120.1 . . ?
C15 C14 H14 120.2 . . ?
C15 C14 C13 119.5(6) . . ?
C13 C14 H14 120.2 . . ?
C17 C18 H18 120.0 . . ?
C19 C18 C17 120.0(6) . . ?
C19 C18 H18 120.0 . . ?
C22 C23 H23A 108.5 . . ?
C22 C23 H23B 108.5 . . ?
C24 C23 C22 115.2(4) . . ?
C24 C23 H23A 108.5 . . ?
C24 C23 H23B 108.5 . . ?
H23A C23 H23B 107.5 . . ?
C11 C12 H12 119.9 . . ?
C13 C12 C11 120.2(7) . . ?
C13 C12 H12 119.9 . . ?
C24 C25 H25 119.9 . . ?
C24 C25 C26 120.1(7) . . ?
C26 C25 H25 119.9 . . ?
N6 C30 C31 179.1(12) . . ?
C27 C28 C29 119.6(8) . . ?
C27 C28 H28 120.2 . . ?
C29 C28 H28 120.2 . . ?
C27 C26 C25 121.0(8) . . ?
C27 C26 H26 119.5 . . ?
C25 C26 H26 119.5 . . ?
C14 C13 H13 120.6 . . ?
C12 C13 C14 118.8(6) . . ?
C12 C13 H13 120.6 . . ?
C30 C31 H31A 109.5 . . ?
C30 C31 H31B 109.5 . . ?
C30 C31 H31C 109.5 . . ?
H31A C31 H31B 109.5 . . ?
H31A C31 H31C 109.5 . . ?
H31B C31 H31C 109.5 . . ?

loop_
_geom_bond_atom_site_label_1
_geom_bond_atom_site_label_2
_geom_bond_distance
_geom_bond_site_symmetry_2
_geom_bond_publ_flag
Co1 O1 1.884(4) . ?
Co1 N3 1.925(5) . ?
Co1 N4 1.921(3) . ?
Co1 N5 1.943(4) . ?
Co1 N1 1.945(4) . ?
Co1 N2 1.955(5) . ?
Cl2 O7 1.387(5) . ?
Cl2 O8 1.360(7) . ?
Cl2 O9 1.407(7) . ?
Cl2 O10 1.262(9) . ?
Cl1 O3 1.423(4) . ?
Cl1 O5 1.403(8) . ?
Cl1 O6 1.392(7) . ?
Cl1 O4 1.417(7) . ?
O1 C21 1.294(7) . ?
N3 C11 1.342(8) . ?
N3 C15 1.358(7) . ?
O2 C21 1.219(7) . ?
N4 C20 1.329(7) . ?
N4 C16 1.365(8) . ?
N5 H5A 0.8900 . ?
N5 H5B 0.8900 . ?
N5 C22 1.486(7) . ?
C21 C22 1.525(7) . ?
C11 H11 0.9300 . ?
C11 C12 1.386(9) . ?
N1 C1 1.329(7) . ?
N1 C5 1.374(7) . ?
C8 H8 0.9300 . ?
C8 C9 1.361(11) . ?
C8 C7 1.357(11) . ?
C20 H20 0.9300 . ?
C20 C19 1.370(8) . ?
C9 H9 0.9300 . ?
C9 C10 1.386(9) . ?
C10 H10 0.9300 . ?
C10 N2 1.326(8) . ?
C2 H2 0.9300 . ?
C2 C1 1.377(8) . ?
C2 C3 1.376(10) . ?
C1 H1 0.9300 . ?
C15 C16 1.466(8) . ?
C15 C14 1.375(8) . ?
N2 C6 1.350(8) . ?
C5 C4 1.385(8) . ?
C5 C6 1.441(9) . ?
C16 C17 1.390(8) . ?
C22 H22 0.9800 . ?
C22 C23 1.532(7) . ?
C7 H7 0.9300 . ?
C7 C6 1.392(9) . ?
C17 H17 0.9300 . ?
C17 C18 1.371(11) . ?
C24 C29 1.385(9) . ?
C24 C23 1.515(8) . ?
C24 C25 1.384(8) . ?
C4 H4 0.9300 . ?
C4 C3 1.357(10) . ?
C3 H3 0.9300 . ?
C27 H27 0.9300 . ?
C27 C28 1.367(14) . ?
C27 C26 1.359(13) . ?
C29 H29 0.9300 . ?
C29 C28 1.400(10) . ?
C19 H19 0.9300 . ?
C19 C18 1.351(12) . ?
C14 H14 0.9300 . ?
C14 C13 1.381(10) . ?
C18 H18 0.9300 . ?
C23 H23A 0.9700 . ?
C23 H23B 0.9700 . ?
N6 C30 1.130(11) . ?
C12 H12 0.9300 . ?
C12 C13 1.363(10) . ?
C25 H25 0.9300 . ?
C25 C26 1.406(10) . ?
C30 C31 1.431(14) . ?
C28 H28 0.9300 . ?
C26 H26 0.9300 . ?
C13 H13 0.9300 . ?
C31 H31A 0.9600 . ?
C31 H31B 0.9600 . ?
C31 H31C 0.9600 . ?
